data_7122792
loop_
_publ_author_name
'Evans, Hayden A.'
'Andrews, Jessica L.'
'Fabini, Douglas H.'
'Preefer, Molleigh B.'
'Wu, Guang'
'Cheetham, Anthony K.'
'Wudl, Fred'
'Seshadri, Ram'

_publ_section_title
;
 The capricious nature of iodine catenation in I<sub>2</sub> excess,
 perovskite-derived hybrid Pt(iv) compounds.
;
_journal_issue 5
_journal_name_full 'Chemical communications (Cambridge, England)'
_journal_page_first 588
_journal_paper_doi 10.1039/c8cc07536k
_journal_volume 55
_journal_year 2018
_chemical_formula_sum 'C2 H12 I8 N6 Pt'
_chemical_formula_weight 1330.47
_space_group_crystal_system triclinic
_space_group_IT_number 2
_space_group_name_Hall '-P 1'
_space_group_name_H-M_alt 'P -1'
_symmetry_space_group_name_Hall '-P 1'
_symmetry_space_group_name_H-M 'P -1'
_audit_creation_method SHELXL-2014/7
_audit_update_record
;
2018-08-30 deposited with the CCDC.
2018-11-19 downloaded from the CCDC.
;
_cell_angle_alpha 110.556(17)
_cell_angle_beta 102.736(19)
_cell_angle_gamma 93.865(19)
_cell_formula_units_Z 4
_cell_length_a 12.768(9)
_cell_length_b 13.016(9)
_cell_length_c 14.519(10)
_cell_measurement_reflns_used 1956
_cell_measurement_temperature 108(2)
_cell_measurement_theta_max 25.80
_cell_measurement_theta_min 2.55
_cell_volume 2176(3)
_computing_structure_refinement 'SHELXL-2014/7 (Sheldrick, 2014)'
_diffrn_ambient_temperature 108(2)
_diffrn_measured_fraction_theta_full 0.964
_diffrn_measured_fraction_theta_max 0.802
_diffrn_measurement_device_type 'Bruker APEXII'
_diffrn_radiation_type MoK\a
_diffrn_radiation_wavelength 0.71073
_diffrn_reflns_av_R_equivalents 0.0799
_diffrn_reflns_av_unetI/netI 0.1704
_diffrn_reflns_Laue_measured_fraction_full 0.964
_diffrn_reflns_Laue_measured_fraction_max 0.802
_diffrn_reflns_limit_h_max 16
_diffrn_reflns_limit_h_min -15
_diffrn_reflns_limit_k_max 12
_diffrn_reflns_limit_k_min -16
_diffrn_reflns_limit_l_max 18
_diffrn_reflns_limit_l_min -17
_diffrn_reflns_number 14341
_diffrn_reflns_point_group_measured_fraction_full 0.964
_diffrn_reflns_point_group_measured_fraction_max 0.802
_diffrn_reflns_theta_full 25.242
_diffrn_reflns_theta_max 29.541
_diffrn_reflns_theta_min 1.552
_exptl_absorpt_coefficient_mu 17.793
_exptl_absorpt_correction_T_max 0.7459
_exptl_absorpt_correction_T_min 0.4349
_exptl_absorpt_correction_type multi-scan
_exptl_absorpt_process_details SADABS
_exptl_crystal_colour black
_exptl_crystal_density_diffrn 4.061
_exptl_crystal_description block
_exptl_crystal_F_000 2272
_refine_diff_density_max 9.636
_refine_diff_density_min -3.913
_refine_diff_density_rms 0.892
_refine_ls_extinction_method none
_refine_ls_goodness_of_fit_ref 0.977
_refine_ls_hydrogen_treatment undef
_refine_ls_matrix_type full
_refine_ls_number_parameters 230
_refine_ls_number_reflns 9762
_refine_ls_number_restraints 0
_refine_ls_restrained_S_all 0.977
_refine_ls_R_factor_all 0.1456
_refine_ls_R_factor_gt 0.0817
_refine_ls_shift/su_max 0.000
_refine_ls_shift/su_mean 0.000
_refine_ls_structure_factor_coef Fsqd
_refine_ls_weighting_details 'w=1/[\s^2^(Fo^2^)+(0.1058P)^2^] where P=(Fo^2^+2Fc^2^)/3'
_refine_ls_weighting_scheme calc
_refine_ls_wR_factor_gt 0.1936
_refine_ls_wR_factor_ref 0.2316
_reflns_Friedel_coverage 0.000
_reflns_number_gt 5690
_reflns_number_total 9762
_reflns_threshold_expression 'I > 2\s(I)'
_cod_data_source_file c8cc07536k2.cif
_cod_data_source_block 100K-ga2pti6iodine_0m_a
_cod_database_code 7122792
_shelx_shelxl_version_number 2014/7
_shelx_space_group_comment
;
The symmetry employed for this shelxl refinement is uniquely defined
by the following loop, which should always be used as a source of
symmetry information in preference to the above space-group names.
They are only intended as comments.
;

loop_
_space_group_symop_operation_xyz
'x, y, z'
'-x, -y, -z'

loop_
_atom_site_label
_atom_site_type_symbol
_atom_site_fract_x
_atom_site_fract_y
_atom_site_fract_z
_atom_site_U_iso_or_equiv
_atom_site_adp_type
_atom_site_occupancy
_atom_site_site_symmetry_order
_atom_site_calc_flag
_atom_site_refinement_flags_posn
_atom_site_refinement_flags_occupancy
Pt01 Pt 0.5000 0.5000 1.0000 0.0103(3) Uani 1 2 d S P
Pt02 Pt 1.0000 1.0000 0.0000 0.0100(3) Uani 1 2 d S P
Pt03 Pt 0.27309(8) 0.75877(9) 0.51575(8) 0.0111(2) Uani 1 1 d . .
I004 I 0.20251(14) 0.65022(15) 0.31406(13) 0.0145(4) Uani 1 1 d . .
I005 I 0.61262(14) 0.43965(15) 0.85935(13) 0.0149(4) Uani 1 1 d . .
I006 I 0.51547(15) 0.10823(16) 0.00817(14) 0.0173(4) Uani 1 1 d . .
I007 I 1.07253(14) 1.08113(16) 0.20400(13) 0.0152(4) Uani 1 1 d . .
I008 I 0.29332(14) 0.29443(15) 0.66659(14) 0.0154(4) Uani 1 1 d . .
I009 I 0.47734(14) 0.75461(16) 0.50149(14) 0.0175(4) Uani 1 1 d . .
I00A I 0.27625(15) 0.95094(16) 0.48668(15) 0.0184(4) Uani 1 1 d . .
I00B I 0.27313(14) 0.56612(16) 0.54445(15) 0.0178(4) Uani 1 1 d . .
I00C I 0.06620(14) 0.75779(16) 0.52680(14) 0.0154(4) Uani 1 1 d . .
I00D I 0.60839(15) 0.38718(16) 1.10168(14) 0.0177(4) Uani 1 1 d . .
I00E I 0.98325(16) 0.79166(16) -0.00551(14) 0.0189(4) Uani 1 1 d . .
I00F I 0.35066(14) 0.32027(15) 0.89475(13) 0.0160(4) Uani 1 1 d . .
I00G I 0.34284(14) 0.86932(16) 0.71710(14) 0.0192(4) Uani 1 1 d . .
I00H I 0.79516(14) 1.00637(17) 0.01393(14) 0.0191(4) Uani 1 1 d . .
I00I I 0.22410(14) 0.23839(16) 0.45599(14) 0.0161(4) Uani 1 1 d . .
I00J I 0.88809(16) 0.48866(17) 0.97161(15) 0.0212(4) Uani 1 1 d . .
N10 N 0.158(2) 0.086(2) 0.768(2) 0.027(6) Uiso 1 1 d . .
N11 N 0.0667(18) 0.0752(19) 0.6051(18) 0.015(5) Uiso 1 1 d . .
N6 N 0.252(2) 0.356(2) 0.240(2) 0.023(6) Uiso 1 1 d . .
N12 N 0.010(2) 0.186(2) 0.748(2) 0.030(6) Uiso 1 1 d . .
N1 N 0.4576(19) 0.876(2) 0.2834(19) 0.019(5) Uiso 1 1 d . .
N5 N 0.4307(19) 0.428(2) 0.3401(19) 0.019(5) Uiso 1 1 d . .
C4 C 0.077(2) 0.115(2) 0.705(2) 0.014(6) Uiso 1 1 d . .
C1 C 0.370(2) 0.910(2) 0.238(2) 0.017(6) Uiso 1 1 d . .
C3 C 0.934(2) 0.406(2) 0.273(2) 0.011(5) Uiso 1 1 d . .
N9 N 1.026(2) 0.418(2) 0.343(2) 0.037(7) Uiso 1 1 d . .
N4 N 0.386(2) 0.249(2) 0.216(2) 0.029(6) Uiso 1 1 d . .
N3 N 0.294(2) 0.832(2) 0.161(2) 0.030(6) Uiso 1 1 d . .
N8 N 0.909(3) 0.495(3) 0.249(3) 0.052(9) Uiso 1 1 d . .
N2 N 0.357(2) 1.013(2) 0.263(2) 0.025(6) Uiso 1 1 d . .
C2 C 0.358(2) 0.348(2) 0.270(2) 0.013(5) Uiso 1 1 d . .
N7 N 0.869(3) 0.308(3) 0.226(3) 0.042(8) Uiso 1 1 d . .

loop_
_atom_site_aniso_label
_atom_site_aniso_U_11
_atom_site_aniso_U_22
_atom_site_aniso_U_33
_atom_site_aniso_U_23
_atom_site_aniso_U_13
_atom_site_aniso_U_12
Pt01 0.0099(7) 0.0124(8) 0.0070(7) 0.0036(6) -0.0002(5) -0.0007(5)
Pt02 0.0101(7) 0.0134(8) 0.0054(7) 0.0029(6) 0.0014(5) 0.0009(5)
Pt03 0.0094(5) 0.0132(6) 0.0106(5) 0.0046(4) 0.0027(4) 0.0009(4)
I004 0.0162(9) 0.0161(10) 0.0106(9) 0.0039(7) 0.0040(7) 0.0031(7)
I005 0.0152(8) 0.0185(11) 0.0111(9) 0.0051(8) 0.0043(7) 0.0019(7)
I006 0.0181(9) 0.0242(11) 0.0143(9) 0.0101(8) 0.0078(7) 0.0068(7)
I007 0.0153(8) 0.0191(11) 0.0084(8) 0.0034(7) 0.0013(7) -0.0008(7)
I008 0.0139(8) 0.0149(10) 0.0129(9) 0.0016(7) 0.0014(7) -0.0008(7)
I009 0.0122(8) 0.0224(11) 0.0183(10) 0.0071(8) 0.0055(7) 0.0027(7)
I00A 0.0201(9) 0.0155(11) 0.0246(11) 0.0097(8) 0.0117(8) 0.0036(7)
I00B 0.0158(9) 0.0176(11) 0.0223(10) 0.0113(8) 0.0032(7) 0.0035(7)
I00C 0.0111(8) 0.0223(11) 0.0160(9) 0.0100(8) 0.0049(7) 0.0034(7)
I00D 0.0178(9) 0.0160(11) 0.0172(10) 0.0089(8) -0.0033(7) 0.0002(7)
I00E 0.0313(11) 0.0143(11) 0.0101(9) 0.0049(8) 0.0037(8) 0.0020(8)
I00F 0.0177(9) 0.0158(10) 0.0103(9) 0.0042(7) -0.0013(7) -0.0039(7)
I00G 0.0154(9) 0.0269(12) 0.0091(9) 0.0013(8) 0.0011(7) -0.0010(8)
I00H 0.0105(8) 0.0352(13) 0.0119(9) 0.0094(8) 0.0027(7) 0.0033(7)
I00I 0.0146(8) 0.0202(11) 0.0116(9) 0.0047(8) 0.0022(7) 0.0027(7)
I00J 0.0236(10) 0.0206(11) 0.0167(10) 0.0061(8) 0.0016(8) 0.0024(8)

loop_
_atom_type_symbol
_atom_type_description
_atom_type_scat_dispersion_real
_atom_type_scat_dispersion_imag
_atom_type_scat_source
C C 0.0033 0.0016 'International Tables Vol C Tables 4.2.6.8 and 6.1.1.4'
H H 0.0000 0.0000 'International Tables Vol C Tables 4.2.6.8 and 6.1.1.4'
N N 0.0061 0.0033 'International Tables Vol C Tables 4.2.6.8 and 6.1.1.4'
I I -0.4742 1.8119 'International Tables Vol C Tables 4.2.6.8 and 6.1.1.4'
Pt Pt -1.7033 8.3905 'International Tables Vol C Tables 4.2.6.8 and 6.1.1.4'

loop_
_geom_angle_atom_site_label_1
_geom_angle_atom_site_label_2
_geom_angle_atom_site_label_3
_geom_angle
_geom_angle_site_symmetry_1
_geom_angle_site_symmetry_3
I00F Pt01 I00F 180.0 2_667 .
I00F Pt01 I00D 89.34(8) 2_667 2_667
I00F Pt01 I00D 90.66(8) . 2_667
I00F Pt01 I00D 90.66(8) 2_667 .
I00F Pt01 I00D 89.34(8) . .
I00D Pt01 I00D 180.0 2_667 .
I00F Pt01 I005 88.95(7) 2_667 .
I00F Pt01 I005 91.05(7) . .
I00D Pt01 I005 88.83(7) 2_667 .
I00D Pt01 I005 91.17(7) . .
I00F Pt01 I005 91.05(7) 2_667 2_667
I00F Pt01 I005 88.95(7) . 2_667
I00D Pt01 I005 91.17(7) 2_667 2_667
I00D Pt01 I005 88.83(7) . 2_667
I005 Pt01 I005 180.0 . 2_667
I00H Pt02 I00H 180.0 2_775 .
I00H Pt02 I00E 90.00(6) 2_775 2_775
I00H Pt02 I00E 90.00(6) . 2_775
I00H Pt02 I00E 90.00(6) 2_775 .
I00H Pt02 I00E 90.00(6) . .
I00E Pt02 I00E 180.0 2_775 .
I00H Pt02 I007 90.39(6) 2_775 2_775
I00H Pt02 I007 89.61(6) . 2_775
I00E Pt02 I007 90.86(6) 2_775 2_775
I00E Pt02 I007 89.14(6) . 2_775
I00H Pt02 I007 89.61(6) 2_775 .
I00H Pt02 I007 90.39(6) . .
I00E Pt02 I007 89.14(6) 2_775 .
I00E Pt02 I007 90.86(6) . .
I007 Pt02 I007 180.0 2_775 .
I009 Pt03 I00G 90.72(7) . .
I009 Pt03 I004 89.50(7) . .
I00G Pt03 I004 179.36(8) . .
I009 Pt03 I00A 89.71(7) . .
I00G Pt03 I00A 90.40(8) . .
I004 Pt03 I00A 89.00(8) . .
I009 Pt03 I00C 178.59(8) . .
I00G Pt03 I00C 90.34(7) . .
I004 Pt03 I00C 89.45(7) . .
I00A Pt03 I00C 91.21(7) . .
I009 Pt03 I00B 89.38(7) . .
I00G Pt03 I00B 89.66(8) . .
I004 Pt03 I00B 90.95(8) . .
I00A Pt03 I00B 179.09(7) . .
I00C Pt03 I00B 89.71(6) . .
I00I I008 I00F 170.96(9) . .
Pt01 I00F I008 107.90(7) . .
N11 C4 N10 119(2) . .
N11 C4 N12 121(3) . .
N10 C4 N12 120(3) . .
N2 C1 N3 120(3) . .
N2 C1 N1 123(3) . .
N3 C1 N1 117(3) . .
N7 C3 N9 121(3) . .
N7 C3 N8 121(3) . .
N9 C3 N8 118(3) . .
N5 C2 N6 124(3) . .
N5 C2 N4 121(3) . .
N6 C2 N4 114(2) . .

loop_
_geom_bond_atom_site_label_1
_geom_bond_atom_site_label_2
_geom_bond_distance
_geom_bond_site_symmetry_2
Pt01 I00F 2.655(2) 2_667
Pt01 I00F 2.655(2) .
Pt01 I00D 2.673(2) 2_667
Pt01 I00D 2.673(2) .
Pt01 I005 2.679(2) .
Pt01 I005 2.679(2) 2_667
Pt02 I00H 2.672(2) 2_775
Pt02 I00H 2.672(2) .
Pt02 I00E 2.677(3) 2_775
Pt02 I00E 2.677(3) .
Pt02 I007 2.685(3) 2_775
Pt02 I007 2.685(3) .
Pt03 I009 2.664(3) .
Pt03 I00G 2.671(3) .
Pt03 I004 2.673(3) .
Pt03 I00A 2.678(3) .
Pt03 I00C 2.681(3) .
Pt03 I00B 2.683(3) .
I006 I006 2.737(4) 2_655
I008 I00I 2.796(3) .
I008 I00F 3.120(3) .
I00J I00J 2.759(4) 2_767
N10 C4 1.38(4) .
N11 C4 1.33(3) .
N6 C2 1.36(4) .
N12 C4 1.39(4) .
N1 C1 1.36(4) .
N5 C2 1.30(3) .
C1 N2 1.28(4) .
C1 N3 1.35(4) .
C3 N7 1.33(4) .
C3 N9 1.34(4) .
C3 N8 1.36(4) .
N4 C2 1.37(4) .
